data_4000155
_journal_name_full 'Chemistry of Materials'
_journal_paper_doi 10.1021/cm0211148
_journal_year 2002
_chemical_formula_sum 'C16 H8 Eu2 O8'
_chemical_formula_weight 632.14
_space_group_IT_number 61
_symmetry_cell_setting orthorhombic
_symmetry_space_group_name_Hall '-P 2ac 2ab'
_symmetry_space_group_name_H-M 'P b c a'
_atom_sites_solution_hydrogens geom
_atom_sites_solution_primary direct
_atom_sites_solution_secondary difmap
_cell_angle_alpha 90.00
_cell_angle_beta 90.00
_cell_angle_gamma 90.00
_cell_formula_units_Z 4
_cell_length_a 7.4052(2)
_cell_length_b 10.1144(3)
_cell_length_c 18.7512(5)
_cell_measurement_reflns_used 6188
_cell_measurement_temperature 293(2)
_cell_measurement_theta_max ?
_cell_measurement_theta_min ?
_cell_volume 1404.45(7)
_diffrn_ambient_temperature 293(2)
_diffrn_detector_area_resol_mean ?
_diffrn_measurement_device_type 'CCD area detector'
_diffrn_measurement_method 'phi and omega scans'
_diffrn_radiation_monochromator graphite
_diffrn_radiation_source 'fine-focus sealed tube'
_diffrn_radiation_type MoK\a
_diffrn_radiation_wavelength 0.71073
_diffrn_reflns_av_R_equivalents 0.0529
_diffrn_reflns_av_sigmaI/netI 0.0414
_diffrn_reflns_limit_h_max 9
_diffrn_reflns_limit_h_min -9
_diffrn_reflns_limit_k_max 8
_diffrn_reflns_limit_k_min -13
_diffrn_reflns_limit_l_max 25
_diffrn_reflns_limit_l_min -25
_diffrn_reflns_number 9027
_diffrn_reflns_theta_max 29.60
_diffrn_reflns_theta_min 2.17
_diffrn_standards_decay_% 0
_diffrn_standards_interval_count 0
_diffrn_standards_interval_time 0
_diffrn_standards_number 0
_exptl_absorpt_coefficient_mu 8.900
_exptl_absorpt_correction_T_max 0.7172
_exptl_absorpt_correction_T_min 0.2239
_exptl_absorpt_correction_type semi_empirical
_exptl_absorpt_process_details SADABS
_exptl_crystal_colour colorless
_exptl_crystal_density_diffrn 2.990
_exptl_crystal_density_meas ?
_exptl_crystal_density_method 'not measured'
_exptl_crystal_description platelet
_exptl_crystal_F_000 1176
_exptl_crystal_size_max 0.24
_exptl_crystal_size_mid 0.16
_exptl_crystal_size_min 0.04
_refine_ls_extinction_coef 0.00096(11)
_refine_ls_extinction_expression Fc^*^=kFc[1+0.001xFc^2^\l^3^/sin(2\q)]^-1/4^
_refine_ls_extinction_method SHELXL
_refine_ls_goodness_of_fit_ref 0.976
_refine_ls_hydrogen_treatment mixed
_refine_ls_matrix_type full
_refine_ls_number_parameters 119
_refine_ls_number_reflns 1872
_refine_ls_number_restraints 0
_refine_ls_restrained_S_all 0.976
_refine_ls_R_factor_all 0.0385
_refine_ls_R_factor_gt 0.0263
_refine_ls_shift/su_max 0.001
_refine_ls_shift/su_mean 0.000
_refine_ls_structure_factor_coef Fsqd
_refine_ls_weighting_details 'calc w=1/[\s^2^(Fo^2^)+(0.0299P)^2^+0.0000P] where P=(Fo^2^+2Fc^2^)/3'
_refine_ls_weighting_scheme calc
_refine_ls_wR_factor_gt 0.0572
_refine_ls_wR_factor_ref 0.0608
_reflns_number_gt 1466
_reflns_number_total 1872
_reflns_threshold_expression >2sigma(I)
_cod_depositor_comments
;
The following automatic conversions were performed:
'_symmetry_cell_setting' value 'Orthorhombic' changed to 'orthorhombic'
according to '/home/saulius/struct/CIF-dictionaries/cif_core.dic'
dictionary named 'cif_core.dic' version 2.4.1 from 2010-06-29.

Automatic conversion script
Id: cif_fix_enum 1527 2010-12-29 10:47:43Z saulius 
;
_cod_original_sg_symbol_H-M Pbca
_cod_database_code 4000155

loop_
_symmetry_equiv_pos_as_xyz
'x, y, z'
'-x+1/2, -y, z+1/2'
'-x, y+1/2, -z+1/2'
'x+1/2, -y+1/2, -z'
'-x, -y, -z'
'x-1/2, y, -z-1/2'
'x, -y-1/2, z-1/2'
'-x-1/2, y-1/2, z'

loop_
_atom_site_label
_atom_site_type_symbol
_atom_site_fract_x
_atom_site_fract_y
_atom_site_fract_z
_atom_site_U_iso_or_equiv
_atom_site_adp_type
_atom_site_occupancy
_atom_site_symmetry_multiplicity
_atom_site_calc_flag
_atom_site_refinement_flags
_atom_site_disorder_assembly
_atom_site_disorder_group
Eu1 Eu 0.03103(3) 0.699201(18) 0.019037(11) 0.01543(9) Uani 1 1 d . . .
O1 O 0.3279(4) 0.5984(2) -0.03273(14) 0.0183(6) Uani 1 1 d . . .
O2 O 0.0504(4) 0.4780(3) 0.08037(15) 0.0196(6) Uani 1 1 d . . .
O3 O -0.2050(4) 0.7077(3) -0.09678(16) 0.0223(6) Uani 1 1 d . . .
O4 O -0.3118(3) 0.6185(2) 0.05755(15) 0.0179(6) Uani 1 1 d . . .
CA C -0.1320(5) 0.6026(4) -0.1209(2) 0.0177(8) Uani 1 1 d . . .
CB C 0.3350(5) 0.5011(4) -0.0753(2) 0.0161(8) Uani 1 1 d . . .
C1 C 0.4460(5) 0.4629(4) -0.2719(2) 0.0177(8) Uani 1 1 d . . .
H1 H 0.5024 0.4027 -0.3021 0.021 Uiso 1 1 calc R . .
C2 C 0.4405(5) 0.4389(4) -0.1992(2) 0.0192(9) Uani 1 1 d . . .
H2 H 0.4886 0.3608 -0.1811 0.023 Uiso 1 1 calc R . .
C3 C 0.3636(5) 0.5307(3) -0.1530(2) 0.0163(8) Uani 1 1 d . . .
C4 C 0.2981(5) 0.6496(4) -0.1813(2) 0.0181(9) Uani 1 1 d . . .
H4 H 0.2554 0.7150 -0.1508 0.022 Uiso 1 1 calc R . .
C5 C 0.2038(5) 0.3295(4) 0.2464(2) 0.0183(9) Uani 1 1 d . . .
H5 H 0.2531 0.2518 0.2284 0.022 Uiso 1 1 calc R . .
C6 C 0.3673(5) 0.5770(4) -0.3003(2) 0.0171(8) Uani 1 1 d . . .

loop_
_atom_site_aniso_label
_atom_site_aniso_U_11
_atom_site_aniso_U_22
_atom_site_aniso_U_33
_atom_site_aniso_U_23
_atom_site_aniso_U_13
_atom_site_aniso_U_12
Eu1 0.01586(13) 0.01375(12) 0.01669(13) -0.00002(8) -0.00017(8) 0.00030(7)
O1 0.0201(15) 0.0170(13) 0.0179(15) -0.0038(12) -0.0022(11) -0.0015(12)
O2 0.0263(15) 0.0172(14) 0.0153(14) 0.0016(11) -0.0025(11) 0.0021(11)
O3 0.0289(16) 0.0209(14) 0.0172(15) -0.0028(12) 0.0041(13) 0.0059(11)
O4 0.0249(15) 0.0134(13) 0.0156(15) 0.0022(11) 0.0025(12) -0.0009(10)
CA 0.017(2) 0.0183(18) 0.017(2) 0.0002(16) 0.0001(15) -0.0027(16)
CB 0.0115(17) 0.0159(18) 0.021(2) 0.0013(17) -0.0009(15) 0.0021(15)
C1 0.021(2) 0.0126(19) 0.020(2) -0.0007(15) 0.0025(16) 0.0010(14)
C2 0.024(2) 0.0127(18) 0.021(2) 0.0022(16) 0.0010(17) 0.0017(14)
C3 0.0160(19) 0.0159(18) 0.017(2) 0.0020(15) 0.0009(15) -0.0037(15)
C4 0.022(2) 0.0133(18) 0.019(2) -0.0019(16) 0.0024(16) 0.0013(15)
C5 0.021(2) 0.0147(19) 0.019(2) -0.0027(16) -0.0006(16) 0.0019(14)
C6 0.0160(19) 0.0172(19) 0.018(2) 0.0002(16) 0.0022(15) -0.0023(15)
